data_7236374
loop_
_publ_author_name
'Fu, Wei'
'Zhao, Baojing'
'Zhang, Man'
'Li, Chuan'
'Gao, Huiqi'
'Zhang, Jun'
'Zhou, Zhiming'

_publ_section_title
;
 3,4-Dinitro-1-(1H-tetrazol-5-yl)-1H-pyrazol-5-amine (HANTP) and its
 salts: primary and secondary explosives
;
_journal_issue 10
_journal_name_full 'Journal of Materials Chemistry A'
_journal_page_first 5044
_journal_paper_doi 10.1039/C6TA08376E
_journal_volume 5
_journal_year 2017
_chemical_absolute_configuration unk
_chemical_formula_moiety 'C4 H2 N9 O4, C H6 N3'
_chemical_formula_sum 'C5 H8 N12 O4'
_chemical_formula_weight 300.23
_space_group_crystal_system orthorhombic
_space_group_IT_number 33
_space_group_name_Hall 'P 2c -2n'
_space_group_name_H-M_alt 'P n a 21'
_atom_sites_solution_hydrogens geom
_atom_sites_solution_primary direct
_atom_sites_solution_secondary difmap
_audit_creation_date 2015-12-23
_audit_creation_method
;
  Olex2 1.1
  (compiled 2011.02.15 svn.r1672, GUI svn.r3494)
;
_audit_update_record
;
2016-01-25 deposited with the CCDC.
2017-02-20 downloaded from the CCDC.
;
_cell_angle_alpha 90.00
_cell_angle_beta 90.00
_cell_angle_gamma 90.00
_cell_formula_units_Z 4
_cell_length_a 8.2623(7)
_cell_length_b 24.641(2)
_cell_length_c 5.6882(4)
_cell_measurement_reflns_used 2200
_cell_measurement_temperature 107.6
_cell_measurement_theta_max 29.4723
_cell_measurement_theta_min 2.9625
_cell_volume 1158.07(16)
_computing_cell_refinement
;
CrysAlisPro, Agilent Technologies,
Version 1.171.35.11 (release 16-05-2011 CrysAlis171 .NET)
(compiled May 16 2011,17:55:39)
;
_computing_data_collection
;
CrysAlisPro, Agilent Technologies,
Version 1.171.35.11 (release 16-05-2011 CrysAlis171 .NET)
(compiled May 16 2011,17:55:39)
;
_computing_data_reduction
;
CrysAlisPro, Agilent Technologies,
Version 1.171.35.11 (release 16-05-2011 CrysAlis171 .NET)
(compiled May 16 2011,17:55:39)
;
_computing_molecular_graphics
;
O. V. Dolomanov, L. J. Bourhis, R. J. Gildea, J. A. K. Howard and H. Puschmann,
OLEX2: a complete structure solution, refinement and analysis program.
J. Appl. Cryst. (2009). 42, 339-341.
;
_computing_publication_material
;
O. V. Dolomanov, L. J. Bourhis, R. J. Gildea, J. A. K. Howard and H. Puschmann,
OLEX2: a complete structure solution, refinement and analysis program.
J. Appl. Cryst. (2009). 42, 339-341.
;
_computing_structure_refinement 'SHELXL-97 (Sheldrick, 1997)'
_computing_structure_solution 'A short history of SHELX (Sheldrick, 2007)/Bruker'
_diffrn_ambient_temperature 107.6
_diffrn_detector_area_resol_mean 16.0971
_diffrn_measured_fraction_theta_full 0.998
_diffrn_measured_fraction_theta_max 0.998
_diffrn_measurement_details
;
#__ type_ start__ end____ width___ exp.time_
  1 omega    0.00   73.00   1.0000    6.0000
omega____ theta____ kappa____ phi______ frames
    -       18.5772   37.0000  -30.0000 73

#__ type_ start__ end____ width___ exp.time_
  2 omega   11.00   46.00   1.0000    6.0000
omega____ theta____ kappa____ phi______ frames
    -       18.5772   77.0000   90.0000 35

#__ type_ start__ end____ width___ exp.time_
  3 omega   60.00   86.00   1.0000    6.0000
omega____ theta____ kappa____ phi______ frames
    -       18.5772   77.0000   90.0000 26

#__ type_ start__ end____ width___ exp.time_
  4 omega  -33.00   40.00   1.0000    6.0000
omega____ theta____ kappa____ phi______ frames
    -       18.5772  -77.0000  150.0000 73
;
_diffrn_measurement_device_type 'Xcalibur, Eos, Gemini'
_diffrn_measurement_method '\w scans'
_diffrn_orient_matrix_UB_11 0.0621585000
_diffrn_orient_matrix_UB_12 -0.0174494000
_diffrn_orient_matrix_UB_13 0.0410321000
_diffrn_orient_matrix_UB_21 0.0114303000
_diffrn_orient_matrix_UB_22 0.0169847000
_diffrn_orient_matrix_UB_23 0.0993041000
_diffrn_orient_matrix_UB_31 -0.0581393000
_diffrn_orient_matrix_UB_32 -0.0153273000
_diffrn_orient_matrix_UB_33 0.0633037000
_diffrn_radiation_monochromator graphite
_diffrn_radiation_type 'Mo K\a'
_diffrn_radiation_wavelength 0.7107
_diffrn_reflns_av_R_equivalents 0.0255
_diffrn_reflns_av_unetI/netI 0.0373
_diffrn_reflns_limit_h_max 9
_diffrn_reflns_limit_h_min -10
_diffrn_reflns_limit_k_max 30
_diffrn_reflns_limit_k_min -22
_diffrn_reflns_limit_l_max 6
_diffrn_reflns_limit_l_min -7
_diffrn_reflns_number 4591
_diffrn_reflns_theta_full 25.98
_diffrn_reflns_theta_max 25.98
_diffrn_reflns_theta_min 2.97
_diffrn_source 'Enhance (Mo) X-ray Source'
_exptl_absorpt_coefficient_mu 0.148
_exptl_absorpt_correction_T_max 1.00000
_exptl_absorpt_correction_T_min 0.97941
_exptl_absorpt_correction_type multi-scan
_exptl_absorpt_process_details
;
CrysAlisPro, Agilent Technologies,
Version 1.171.35.11 (release 16-05-2011 CrysAlis171 .NET)
(compiled May 16 2011,17:55:39)
Empirical absorption correction using spherical harmonics,
 implemented in SCALE3 ABSPACK scaling algorithm.
;
_exptl_crystal_colour yellow
_exptl_crystal_density_diffrn 1.722
_exptl_crystal_density_method 'not measured'
_exptl_crystal_description block
_exptl_crystal_F_000 616
_exptl_crystal_size_max 0.40
_exptl_crystal_size_mid 0.25
_exptl_crystal_size_min 0.25
_refine_diff_density_max 0.164
_refine_diff_density_min -0.204
_refine_diff_density_rms 0.046
_refine_ls_abs_structure_details 'Flack H D (1983), Acta Cryst. A39, 876-881'
_refine_ls_abs_structure_Flack -0.6(13)
_refine_ls_extinction_method none
_refine_ls_goodness_of_fit_ref 1.107
_refine_ls_hydrogen_treatment mixed
_refine_ls_matrix_type full
_refine_ls_number_parameters 190
_refine_ls_number_reflns 2159
_refine_ls_number_restraints 1
_refine_ls_restrained_S_all 1.107
_refine_ls_R_factor_all 0.0347
_refine_ls_R_factor_gt 0.0313
_refine_ls_shift/su_max 0.000
_refine_ls_shift/su_mean 0.000
_refine_ls_structure_factor_coef Fsqd
_refine_ls_weighting_details 'calc w=1/[\s^2^(Fo^2^)+(0.0339P)^2^+0.0461P] where P=(Fo^2^+2Fc^2^)/3'
_refine_ls_weighting_scheme calc
_refine_ls_wR_factor_gt 0.0710
_refine_ls_wR_factor_ref 0.0735
_reflns_number_gt 2021
_reflns_number_total 2159
_reflns_threshold_expression >2sigma(I)
_cod_data_source_file c6ta08376e2.cif
_cod_data_source_block exp_3774
_cod_original_cell_volume 1158.09(16)
_cod_database_code 7236374
_reflns_odcompleteness_completeness 99.51
_reflns_odcompleteness_iscentric 1
_reflns_odcompleteness_theta 26.32

loop_
_space_group_symop_id
_space_group_symop_operation_xyz
1 'x, y, z'
2 '-x, -y, z+1/2'
3 '-x+1/2, y+1/2, z+1/2'
4 'x+1/2, -y+1/2, z'

loop_
_atom_site_label
_atom_site_type_symbol
_atom_site_fract_x
_atom_site_fract_y
_atom_site_fract_z
_atom_site_U_iso_or_equiv
_atom_site_adp_type
_atom_site_occupancy
_atom_site_symmetry_multiplicity
_atom_site_calc_flag
_atom_site_refinement_flags
N7 N -0.5281(2) -0.37019(7) -0.1805(3) 0.0183(4) Uani 1 1 d .
O2 O -0.40622(15) -0.47668(6) -0.4081(2) 0.0210(3) Uani 1 1 d .
N6 N -0.3536(2) -0.36556(6) 0.1456(3) 0.0160(4) Uani 1 1 d .
O4 O -0.62316(18) -0.39978(6) -0.2820(3) 0.0277(4) Uani 1 1 d .
O5 O -0.26496(17) -0.52959(6) -0.1803(3) 0.0239(3) Uani 1 1 d .
N5 N -0.24355(18) -0.39901(6) 0.2555(3) 0.0152(3) Uani 1 1 d .
N4 N -0.1766(2) -0.33067(7) 0.5393(3) 0.0200(4) Uani 1 1 d .
N8 N -0.33777(19) -0.48632(7) -0.2220(3) 0.0171(4) Uani 1 1 d .
O9 O -0.53061(18) -0.32016(6) -0.1898(3) 0.0276(4) Uani 1 1 d .
C5 C 0.1856(2) -0.30099(8) 0.2286(3) 0.0178(4) Uani 1 1 d .
N3 N -0.0793(2) -0.33097(7) 0.7310(3) 0.0214(4) Uani 1 1 d .
N2 N -0.0126(2) -0.37887(6) 0.7557(3) 0.0180(4) Uani 1 1 d .
N1 N -0.06399(19) -0.41217(7) 0.5813(3) 0.0175(4) Uani 1 1 d .
N9 N -0.1251(2) -0.48623(7) 0.2194(3) 0.0200(4) Uani 1 1 d .
H9A H -0.0638 -0.4804 0.3389 0.024 Uiso 1 1 calc R
H9B H -0.1197 -0.5167 0.1459 0.024 Uiso 1 1 calc R
C1 C -0.1629(2) -0.38053(8) 0.4575(3) 0.0151(4) Uani 1 1 d .
N10 N 0.1156(2) -0.26709(7) 0.0785(3) 0.0236(4) Uani 1 1 d .
H10A H 0.1192 -0.2327 0.1033 0.028 Uiso 1 1 calc R
H10B H 0.0666 -0.2795 -0.0435 0.028 Uiso 1 1 calc R
N12 N 0.2609(2) -0.28162(7) 0.4161(3) 0.0252(4) Uani 1 1 d .
H12A H 0.2643 -0.2472 0.4403 0.030 Uiso 1 1 calc R
H12B H 0.3064 -0.3035 0.5137 0.030 Uiso 1 1 calc R
N11 N 0.1814(2) -0.35413(7) 0.1897(3) 0.0203(4) Uani 1 1 d .
H11A H 0.2276 -0.3760 0.2864 0.024 Uiso 1 1 calc R
H11B H 0.1324 -0.3666 0.0677 0.024 Uiso 1 1 calc R
C2 C -0.2275(2) -0.44841(8) 0.1486(3) 0.0155(4) Uani 1 1 d .
C3 C -0.3319(2) -0.44641(8) -0.0444(3) 0.0151(4) Uani 1 1 d .
C4 C -0.4041(2) -0.39468(8) -0.0320(3) 0.0150(4) Uani 1 1 d .

loop_
_atom_site_aniso_label
_atom_site_aniso_U_11
_atom_site_aniso_U_22
_atom_site_aniso_U_33
_atom_site_aniso_U_23
_atom_site_aniso_U_13
_atom_site_aniso_U_12
N7 0.0188(9) 0.0196(10) 0.0165(8) -0.0013(8) -0.0016(7) 0.0022(7)
O2 0.0226(7) 0.0239(8) 0.0167(7) -0.0036(6) -0.0015(6) -0.0022(6)
N6 0.0162(8) 0.0138(9) 0.0180(8) 0.0003(7) -0.0035(6) 0.0022(6)
O4 0.0228(8) 0.0270(8) 0.0332(9) -0.0104(8) -0.0109(7) 0.0003(6)
O5 0.0316(8) 0.0131(8) 0.0269(8) -0.0029(7) 0.0038(6) 0.0029(6)
N5 0.0186(8) 0.0115(9) 0.0156(8) 0.0005(7) -0.0025(6) 0.0038(6)
N4 0.0249(9) 0.0156(10) 0.0195(8) -0.0031(7) -0.0075(7) 0.0029(7)
N8 0.0183(9) 0.0145(9) 0.0184(9) -0.0017(7) 0.0040(7) -0.0032(6)
O9 0.0318(9) 0.0165(8) 0.0346(9) 0.0010(7) -0.0116(7) 0.0036(6)
C5 0.0170(10) 0.0158(10) 0.0206(10) 0.0026(9) 0.0001(8) -0.0025(8)
N3 0.0258(10) 0.0177(9) 0.0208(9) -0.0018(8) -0.0074(8) 0.0008(7)
N2 0.0197(9) 0.0156(9) 0.0186(9) 0.0006(7) -0.0019(7) -0.0013(6)
N1 0.0171(8) 0.0174(9) 0.0180(8) 0.0019(7) -0.0020(7) 0.0003(7)
N9 0.0227(9) 0.0154(9) 0.0220(9) -0.0042(8) -0.0031(7) 0.0061(7)
C1 0.0149(10) 0.0158(11) 0.0147(9) 0.0000(8) 0.0005(8) -0.0002(8)
N10 0.0336(10) 0.0135(9) 0.0236(9) 0.0004(8) -0.0104(8) -0.0002(7)
N12 0.0354(11) 0.0144(10) 0.0259(9) 0.0014(8) -0.0125(8) -0.0011(8)
N11 0.0262(10) 0.0134(9) 0.0214(9) 0.0013(7) -0.0067(7) 0.0012(7)
C2 0.0170(10) 0.0135(11) 0.0162(10) 0.0012(8) 0.0046(7) -0.0015(8)
C3 0.0157(10) 0.0147(10) 0.0150(9) -0.0030(9) 0.0034(8) -0.0021(8)
C4 0.0145(10) 0.0157(11) 0.0146(9) 0.0019(9) -0.0025(8) 0.0003(7)

loop_
_atom_type_symbol
_atom_type_description
_atom_type_scat_dispersion_real
_atom_type_scat_dispersion_imag
_atom_type_scat_source
C C 0.0033 0.0016 'International Tables Vol C Tables 4.2.6.8 and 6.1.1.4'
H H 0.0000 0.0000 'International Tables Vol C Tables 4.2.6.8 and 6.1.1.4'
N N 0.0061 0.0033 'International Tables Vol C Tables 4.2.6.8 and 6.1.1.4'
O O 0.0106 0.0060 'International Tables Vol C Tables 4.2.6.8 and 6.1.1.4'

loop_
_geom_angle_atom_site_label_1
_geom_angle_atom_site_label_2
_geom_angle_atom_site_label_3
_geom_angle
O4 N7 O9 124.57(17)
O4 N7 C4 118.69(17)
O9 N7 C4 116.72(16)
C4 N6 N5 103.45(15)
N6 N5 C1 119.38(15)
C2 N5 N6 113.28(15)
C2 N5 C1 127.34(16)
C1 N4 N3 103.19(16)
O2 N8 O5 123.61(16)
O2 N8 C3 120.01(17)
O5 N8 C3 116.31(17)
N10 C5 N11 120.13(18)
N12 C5 N10 119.74(18)
N12 C5 N11 120.13(18)
N2 N3 N4 109.91(15)
N3 N2 N1 109.58(15)
C1 N1 N2 103.00(16)
H9A N9 H9B 120.0
C2 N9 H9A 120.0
C2 N9 H9B 120.0
N4 C1 N5 123.38(17)
N4 C1 N1 114.31(17)
N1 C1 N5 122.30(18)
C5 N10 H10A 120.0
C5 N10 H10B 120.0
H10A N10 H10B 120.0
C5 N12 H12A 120.0
C5 N12 H12B 120.0
H12A N12 H12B 120.0
C5 N11 H11A 120.0
C5 N11 H11B 120.0
H11A N11 H11B 120.0
N5 C2 C3 104.97(16)
N9 C2 N5 123.67(17)
N9 C2 C3 131.26(19)
C2 C3 N8 124.03(18)
C2 C3 C4 104.70(17)
C4 C3 N8 130.68(18)
N6 C4 N7 116.39(17)
N6 C4 C3 113.59(17)
C3 C4 N7 129.99(18)

loop_
_geom_bond_atom_site_label_1
_geom_bond_atom_site_label_2
_geom_bond_distance
N7 O4 1.217(2)
N7 O9 1.234(2)
N7 C4 1.459(2)
O2 N8 1.224(2)
N6 N5 1.377(2)
N6 C4 1.307(3)
O5 N8 1.247(2)
N5 C1 1.404(3)
N5 C2 1.367(2)
N4 N3 1.355(2)
N4 C1 1.319(3)
N8 C3 1.411(3)
C5 N10 1.327(2)
C5 N12 1.324(3)
C5 N11 1.328(2)
N3 N2 1.310(2)
N2 N1 1.356(2)
N1 C1 1.331(2)
N9 H9A 0.8600
N9 H9B 0.8600
N9 C2 1.322(2)
N10 H10A 0.8600
N10 H10B 0.8600
N12 H12A 0.8600
N12 H12B 0.8600
N11 H11A 0.8600
N11 H11B 0.8600
C2 C3 1.397(3)
C3 C4 1.409(3)

loop_
_geom_torsion_atom_site_label_1
_geom_torsion_atom_site_label_2
_geom_torsion_atom_site_label_3
_geom_torsion_atom_site_label_4
_geom_torsion
O2 N8 C3 C2 -164.73(17)
O2 N8 C3 C4 5.1(3)
N6 N5 C1 N4 -5.7(3)
N6 N5 C1 N1 175.09(18)
N6 N5 C2 N9 177.77(17)
N6 N5 C2 C3 1.0(2)
O4 N7 C4 N6 -151.03(17)
O4 N7 C4 C3 26.6(3)
O5 N8 C3 C2 12.4(3)
O5 N8 C3 C4 -177.73(18)
N5 N6 C4 N7 178.13(16)
N5 N6 C4 C3 0.1(2)
N5 C2 C3 N8 171.24(17)
N5 C2 C3 C4 -0.80(19)
N4 N3 N2 N1 -0.3(2)
N8 C3 C4 N7 11.5(3)
N8 C3 C4 N6 -170.86(19)
O9 N7 C4 N6 27.5(3)
O9 N7 C4 C3 -154.87(19)
N3 N4 C1 N5 -179.67(17)
N3 N4 C1 N1 -0.4(2)
N3 N2 N1 C1 0.0(2)
N2 N1 C1 N5 179.53(16)
N2 N1 C1 N4 0.3(2)
N9 C2 C3 N8 -5.2(3)
N9 C2 C3 C4 -177.3(2)
C1 N5 C2 N9 -2.7(3)
C1 N5 C2 C3 -179.53(17)
C1 N4 N3 N2 0.4(2)
C2 N5 C1 N4 174.80(18)
C2 N5 C1 N1 -4.4(3)
C2 C3 C4 N7 -177.23(19)
C2 C3 C4 N6 0.4(2)
C4 N6 N5 C1 179.76(15)
C4 N6 N5 C2 -0.7(2)
